data_4512904
loop_
_publ_author_name
'Tang, Yingying'
'Cui, Meiyan'
'Guo, Wenbin'
'Zhang, Suyun'
'Yang, Ming'
'He, Zhangzhen'

_publ_section_title
;
 Syntheses, Structure, and Magnetic Properties of New 3d--4f
 Heterometallic Hydroxysulfates Ln2Cu(SO4)2(OH)4(Ln = Sm, Eu, Tb, or Dy)
 with a Two-Dimensional Triangle Network
;
_journal_issue 6
_journal_name_full 'Crystal Growth &amp; Design'
_journal_page_first 2742
_journal_paper_doi 10.1021/acs.cgd.5b00057
_journal_volume 15
_journal_year 2015
_chemical_formula_sum 'Cu Dy2 O12 S2'
_chemical_formula_weight 644.69
_chemical_name_systematic
; 
 ? 
;
_space_group_IT_number 14
_symmetry_cell_setting monoclinic
_symmetry_space_group_name_Hall '-P 2ybc'
_symmetry_space_group_name_H-M 'P 1 21/c 1'
_atom_sites_solution_hydrogens NONE
_atom_sites_solution_primary direct
_atom_sites_solution_secondary difmap
_audit_creation_method SHELXL-97
_cell_angle_alpha 90.00
_cell_angle_beta 98.527(10)
_cell_angle_gamma 90.00
_cell_formula_units_Z 2
_cell_length_a 6.304(4)
_cell_length_b 6.663(4)
_cell_length_c 10.724(6)
_cell_measurement_reflns_used 1294
_cell_measurement_temperature 293(2)
_cell_measurement_theta_max 27.4894
_cell_measurement_theta_min 3.0575
_cell_volume 445.5(5)
_computing_cell_refinement 'CrystalClear (Rigaku Inc., 2008)'
_computing_data_collection 'CrystalClear (Rigaku Inc., 2008)'
_computing_data_reduction 'CrystalClear (Rigaku Inc., 2008)'
_computing_structure_refinement 'SHELXL-97 (Sheldrick, 1997)'
_computing_structure_solution 'SHELXS-97 (Sheldrick, 1990)'
_diffrn_ambient_temperature 293(2)
_diffrn_measured_fraction_theta_full 0.945
_diffrn_measured_fraction_theta_max 0.951
_diffrn_measurement_device_type CCD
_diffrn_measurement_method CCD_Profile_fitting
_diffrn_radiation_monochromator graphite
_diffrn_radiation_source 'fine-focus sealed tube'
_diffrn_radiation_type MoK\a
_diffrn_radiation_wavelength 0.71073
_diffrn_reflns_av_R_equivalents 0.0453
_diffrn_reflns_av_sigmaI/netI 0.0328
_diffrn_reflns_limit_h_max 8
_diffrn_reflns_limit_h_min -8
_diffrn_reflns_limit_k_max 8
_diffrn_reflns_limit_k_min -8
_diffrn_reflns_limit_l_max 13
_diffrn_reflns_limit_l_min -13
_diffrn_reflns_number 3209
_diffrn_reflns_theta_full 25.00
_diffrn_reflns_theta_max 27.49
_diffrn_reflns_theta_min 4.66
_exptl_absorpt_coefficient_mu 19.499
_exptl_crystal_colour Colorless
_exptl_crystal_density_diffrn 4.806
_exptl_crystal_density_method 'not measured'
_exptl_crystal_description Prism
_exptl_crystal_F_000 578
_exptl_crystal_size_max 0.2000
_exptl_crystal_size_mid 0.2000
_exptl_crystal_size_min 0.2000
_refine_diff_density_max 5.359
_refine_diff_density_min -4.638
_refine_diff_density_rms 1.368
_refine_ls_extinction_method none
_refine_ls_goodness_of_fit_ref 1.200
_refine_ls_hydrogen_treatment NONE
_refine_ls_matrix_type full
_refine_ls_number_parameters 79
_refine_ls_number_reflns 973
_refine_ls_number_restraints 0
_refine_ls_restrained_S_all 1.200
_refine_ls_R_factor_all 0.0697
_refine_ls_R_factor_gt 0.0495
_refine_ls_shift/su_max 0.000
_refine_ls_shift/su_mean 0.000
_refine_ls_structure_factor_coef Fsqd
_refine_ls_weighting_details 'calc w=1/[\s^2^(Fo^2^)+(0.1966P)^2^+0.1866P] where P=(Fo^2^+2Fc^2^)/3'
_refine_ls_weighting_scheme calc
_refine_ls_wR_factor_gt 0.1764
_refine_ls_wR_factor_ref 0.2584
_reflns_number_gt 902
_reflns_number_total 1022
_reflns_threshold_expression >2sigma(I)
_cod_data_source_file cg5b00057_si_005.cif
_cod_data_source_block 1
_cod_depositor_comments
;
The following automatic conversions were performed:

'_symmetry_cell_setting' value 'MONOCLINIC' changed to 'monoclinic'
according to
/usr/data/users/saulius/crontab/automatic-downloads/rss-feeds/ACS/lib/dictionaries/cif_core.dic
dictionary named 'cif_core.dic' version 2.4.2 from 2011-04-26.

Automatic conversion script
Id: cif_fix_values 3271 2015-04-21 07:52:19Z andrius 

 Adding full bibliography for 4512904--4512969.cif.
;
_cod_original_sg_symbol_H-M P21/C
_cod_database_code 4512904

loop_
_symmetry_equiv_pos_as_xyz
'x, y, z'
'-x, y+1/2, -z+1/2'
'-x, -y, -z'
'x, -y-1/2, z-1/2'

loop_
_atom_site_label
_atom_site_type_symbol
_atom_site_fract_x
_atom_site_fract_y
_atom_site_fract_z
_atom_site_U_iso_or_equiv
_atom_site_adp_type
_atom_site_occupancy
_atom_site_symmetry_multiplicity
_atom_site_calc_flag
_atom_site_refinement_flags
Dy Dy 0.07843(10) 0.00692(7) 0.81912(6) 0.0076(5) Uani 1 1 d .
Cu Cu 0.0000 0.0000 0.5000 0.0098(8) Uani 1 2 d S
S S -0.3598(4) -0.1717(4) 0.8720(2) 0.0078(7) Uani 1 1 d .
O1 O -0.1239(11) 0.1567(11) 0.6258(7) 0.0100(16) Uani 1 1 d .
O2 O -0.1012(12) 0.1830(11) 0.3622(7) 0.0099(16) Uani 1 1 d .
O3 O -0.2544(11) -0.1942(11) 0.7570(7) 0.0083(15) Uani 1 1 d .
O4 O 0.4521(14) -0.0465(16) 0.8414(9) 0.0137(18) Uani 1 1 d .
O5 O -0.1966(14) -0.0580(16) 0.9595(9) 0.0159(17) Uani 1 1 d .
O6 O -0.4043(12) -0.3603(13) 0.9250(8) 0.0156(17) Uani 1 1 d .

loop_
_atom_site_aniso_label
_atom_site_aniso_U_11
_atom_site_aniso_U_22
_atom_site_aniso_U_33
_atom_site_aniso_U_23
_atom_site_aniso_U_13
_atom_site_aniso_U_12
Dy 0.0121(7) 0.0033(7) 0.0085(8) -0.00039(13) 0.0048(5) 0.00024(12)
Cu 0.0185(16) 0.0053(14) 0.0060(16) 0.0005(5) 0.0031(12) 0.0013(5)
S 0.0058(12) 0.0096(13) 0.0080(14) -0.0017(9) 0.0012(9) 0.0009(8)
O1 0.010(4) 0.011(4) 0.008(4) -0.003(3) 0.000(3) -0.002(3)
O2 0.016(4) 0.002(3) 0.014(4) -0.002(3) 0.009(3) 0.000(3)
O3 0.013(3) 0.010(4) 0.002(3) 0.000(3) 0.000(3) -0.002(3)
O4 0.011(4) 0.014(4) 0.015(5) 0.002(4) 0.001(3) 0.010(4)
O5 0.019(4) 0.014(4) 0.017(5) -0.001(4) 0.010(3) 0.002(4)
O6 0.013(4) 0.014(4) 0.021(4) 0.002(3) 0.005(3) -0.003(3)

loop_
_atom_type_symbol
_atom_type_description
_atom_type_scat_dispersion_real
_atom_type_scat_dispersion_imag
_atom_type_scat_source
O O 0.0106 0.0060 'International Tables Vol C Tables 4.2.6.8 and 6.1.1.4'
H H 0.0000 0.0000 'International Tables Vol C Tables 4.2.6.8 and 6.1.1.4'
S S 0.1246 0.1234 'International Tables Vol C Tables 4.2.6.8 and 6.1.1.4'
Cu Cu 0.3201 1.2651 'International Tables Vol C Tables 4.2.6.8 and 6.1.1.4'
Dy Dy -0.1892 4.4098 'International Tables Vol C Tables 4.2.6.8 and 6.1.1.4'

loop_
_geom_angle_atom_site_label_1
_geom_angle_atom_site_label_2
_geom_angle_atom_site_label_3
_geom_angle
_geom_angle_site_symmetry_1
_geom_angle_site_symmetry_3
O2 Dy O4 79.6(3) 3_556 .
O2 Dy O5 148.0(3) 3_556 3_557
O4 Dy O5 76.3(3) . 3_557
O2 Dy O1 70.2(3) 3_556 2_546
O4 Dy O1 75.5(3) . 2_546
O5 Dy O1 83.5(3) 3_557 2_546
O2 Dy O2 134.75(16) 3_556 4_566
O4 Dy O2 126.5(3) . 4_566
O5 Dy O2 77.1(3) 3_557 4_566
O1 Dy O2 144.7(2) 2_546 4_566
O2 Dy O3 94.3(2) 3_556 2_556
O4 Dy O3 70.4(3) . 2_556
O5 Dy O3 97.1(3) 3_557 2_556
O1 Dy O3 144.6(2) 2_546 2_556
O2 Dy O3 67.9(2) 4_566 2_556
O2 Dy O1 67.1(3) 3_556 .
O4 Dy O1 121.9(3) . .
O5 Dy O1 144.6(3) 3_557 .
O1 Dy O1 128.5(2) 2_546 .
O2 Dy O1 67.7(3) 4_566 .
O3 Dy O1 66.4(2) 2_556 .
O2 Dy O5 122.7(3) 3_556 .
O4 Dy O5 133.2(3) . .
O5 Dy O5 64.6(4) 3_557 .
O1 Dy O5 75.7(3) 2_546 .
O2 Dy O5 69.4(3) 4_566 .
O3 Dy O5 136.3(3) 2_556 .
O1 Dy O5 104.9(3) . .
O2 Dy O3 69.0(3) 3_556 .
O4 Dy O3 137.2(3) . .
O5 Dy O3 117.7(3) 3_557 .
O1 Dy O3 67.1(2) 2_546 .
O2 Dy O3 96.3(3) 4_566 .
O3 Dy O3 138.07(15) 2_556 .
O1 Dy O3 71.6(2) . .
O5 Dy O3 55.7(3) . .
O2 Dy S 96.27(18) 3_556 .
O4 Dy S 144.8(3) . .
O5 Dy S 91.6(2) 3_557 .
O1 Dy S 70.41(17) 2_546 .
O2 Dy S 80.82(18) 4_566 .
O3 Dy S 144.54(17) 2_556 .
O1 Dy S 86.91(17) . .
O5 Dy S 27.9(2) . .
O3 Dy S 27.89(17) . .
O2 Dy Cu 34.01(19) 3_556 .
O4 Dy Cu 95.4(2) . .
O5 Dy Cu 167.8(2) 3_557 .
O1 Dy Cu 103.21(17) 2_546 .
O2 Dy Cu 101.60(18) 4_566 .
O3 Dy Cu 71.52(17) 2_556 .
O1 Dy Cu 34.85(17) . .
O5 Dy Cu 126.6(2) . .
O3 Dy Cu 74.44(16) . .
S Dy Cu 100.20(5) . .
O2 Dy Dy 39.71(18) 3_556 2_546
O4 Dy Dy 96.2(3) . 2_546
O5 Dy Dy 123.0(2) 3_557 2_546
O1 Dy Dy 41.12(17) 2_546 2_546
O2 Dy Dy 137.08(19) 4_566 2_546
O3 Dy Dy 133.98(17) 2_556 2_546
O1 Dy Dy 87.35(18) . 2_546
O5 Dy Dy 85.3(2) . 2_546
O3 Dy Dy 41.36(17) . 2_546
S Dy Dy 62.81(5) . 2_546
Cu Dy Dy 66.08(2) . 2_546
O2 Cu O2 180.0(3) 3_556 .
O2 Cu O1 86.0(3) 3_556 .
O2 Cu O1 94.0(3) . .
O2 Cu O1 94.0(3) 3_556 3_556
O2 Cu O1 86.0(3) . 3_556
O1 Cu O1 180.0(3) . 3_556
O2 Cu Dy 42.2(2) 3_556 .
O2 Cu Dy 137.8(2) . .
O1 Cu Dy 46.3(2) . .
O1 Cu Dy 133.7(2) 3_556 .
O2 Cu Dy 137.8(2) 3_556 3_556
O2 Cu Dy 42.2(2) . 3_556
O1 Cu Dy 133.7(2) . 3_556
O1 Cu Dy 46.3(2) 3_556 3_556
Dy Cu Dy 180.0 . 3_556
O6 S O4 113.3(5) . 1_455
O6 S O5 110.8(5) . .
O4 S O5 108.4(6) 1_455 .
O6 S O3 112.3(5) . .
O4 S O3 108.7(5) 1_455 .
O5 S O3 102.7(5) . .
O6 S Dy 129.6(3) . .
O4 S Dy 117.0(5) 1_455 .
O5 S Dy 51.5(3) . .
O3 S Dy 51.4(3) . .
Cu O1 Dy 129.7(3) . 2_556
Cu O1 Dy 98.8(3) . .
Dy O1 Dy 99.0(3) 2_556 .
Cu O2 Dy 103.8(3) . 3_556
Cu O2 Dy 124.5(4) . 4_565
Dy O2 Dy 102.3(3) 3_556 4_565
S O3 Dy 129.0(4) . 2_546
S O3 Dy 100.7(4) . .
Dy O3 Dy 96.9(2) 2_546 .
S O4 Dy 151.9(7) 1_655 .
S O5 Dy 140.9(5) . 3_557
S O5 Dy 100.6(4) . .
Dy O5 Dy 115.4(4) 3_557 .

loop_
_geom_bond_atom_site_label_1
_geom_bond_atom_site_label_2
_geom_bond_distance
_geom_bond_site_symmetry_2
Dy O2 2.342(7) 3_556
Dy O4 2.359(9) .
Dy O5 2.405(10) 3_557
Dy O1 2.414(8) 2_546
Dy O2 2.433(7) 4_566
Dy O3 2.476(8) 2_556
Dy O1 2.477(7) .
Dy O5 2.497(9) .
Dy O3 2.496(7) .
Dy S 3.136(3) .
Dy Cu 3.385(2) .
Dy Dy 3.7200(17) 2_546
Cu O2 1.949(8) 3_556
Cu O2 1.949(8) .
Cu O1 1.958(7) .
Cu O1 1.958(7) 3_556
Cu Dy 3.385(2) 3_556
S O6 1.424(9) .
S O4 1.447(8) 1_455
S O5 1.492(10) .
S O3 1.493(7) .
O1 Dy 2.414(8) 2_556
O2 Dy 2.342(7) 3_556
O2 Dy 2.433(7) 4_565
O3 Dy 2.476(7) 2_546
O4 S 1.447(8) 1_655
O5 Dy 2.405(10) 3_557
